data_4334786
loop_
_publ_author_name
'Hisanori Yamane'
'Haruhiko Morito'

_publ_contact_author
;
Prof. Dr. Hisanori Yamane
Institute of Multidisciplinary Research for Advanced Materials
Tohoku University
2-1-1 Katahira, Aoba-ku, Sendai
980-8577, Japan
;
_publ_contact_author_email yamane@tagen.tohoku.ac.jp
_publ_contact_author_fax +81/22/217-5813
_publ_contact_author_phone +81/22/217-5813
_publ_section_title
;
 Synthesis and Crystal Structures of Ca4SiN4 and New Polymorph of Ca5Si2N6
;
_journal_name_full 'Inorganic Chemistry'
_journal_page_first 5559
_journal_page_last 5563
_journal_paper_doi 10.1021/ic400522z
_journal_volume 52
_journal_year 2013
_chemical_formula_moiety 'N6 Si2, (Ca5)'
_chemical_formula_structural 'Ca5 (Si2N6)'
_chemical_formula_sum 'Ca5 N6 Si2'
_chemical_formula_weight 340.64
_chemical_name_common
; 
calcium silicon nitride
;
_chemical_name_systematic
; 
pentacalcium monosilicon hexanitrogen 
;
_space_group_IT_number 12
_symmetry_cell_setting monoclinic
_symmetry_Int_Tables_number 12
_symmetry_space_group_name_Hall '-C 2y'
_symmetry_space_group_name_H-M 'C 1 2/m 1'
_atom_sites_solution_primary direct
_atom_sites_solution_secondary difmap
_audit_creation_method SHELXL-97
_cell_angle_alpha 90.00
_cell_angle_beta 99.303(2)
_cell_angle_gamma 90.00
_cell_formula_units_Z 4
_cell_length_a 6.2712(5)
_cell_length_b 10.0175(8)
_cell_length_c 12.0287(8)
_cell_measurement_reflns_used 2919
_cell_measurement_temperature 293(2)
_cell_measurement_theta_max 27.47
_cell_measurement_theta_min 3.435
_cell_volume 745.72(10)
_computing_cell_refinement 'PROCESS-AUTO (Rigaku/MSC, 2005)'
_computing_data_collection 'PROCESS-AUTO (Rigaku/MSC, 2005)'
_computing_data_reduction 'PROCESS-AUTO (Rigaku/MSC, 2005)'
_computing_molecular_graphics 'VESTA (Momma & Izumi, 2008)'
_computing_publication_material 'SHELXL-97 (Sheldrick, 2008)'
_computing_structure_refinement 'SHELXL-97 (Sheldrick, 2008)'
_computing_structure_solution 'SIR2004 (?)'
_diffrn_ambient_temperature 293(2)
_diffrn_detector_area_resol_mean 10.0
_diffrn_measured_fraction_theta_full 0.986
_diffrn_measured_fraction_theta_max 0.986
_diffrn_measurement_device_type 'Rigaku RAXIS-RAPID II'
_diffrn_measurement_method \w
_diffrn_radiation_monochromator graphite
_diffrn_radiation_source 'fine-focus sealed tube'
_diffrn_radiation_type MoK\a
_diffrn_radiation_wavelength 0.71075
_diffrn_reflns_av_R_equivalents 0.0504
_diffrn_reflns_av_sigmaI/netI 0.0426
_diffrn_reflns_limit_h_max 8
_diffrn_reflns_limit_h_min -7
_diffrn_reflns_limit_k_max 12
_diffrn_reflns_limit_k_min -12
_diffrn_reflns_limit_l_max 15
_diffrn_reflns_limit_l_min -15
_diffrn_reflns_number 3630
_diffrn_reflns_theta_full 27.47
_diffrn_reflns_theta_max 27.47
_diffrn_reflns_theta_min 3.87
_exptl_absorpt_coefficient_mu 3.855
_exptl_absorpt_correction_T_max 0.917710
_exptl_absorpt_correction_T_min 0.782615
_exptl_absorpt_correction_type numerical
_exptl_absorpt_process_details
;
(NUMABS; Higashi, 1999)
;
_exptl_crystal_colour brown
_exptl_crystal_density_diffrn 3.034
_exptl_crystal_description prismatic
_exptl_crystal_F_000 680
_exptl_crystal_size_max 0.092
_exptl_crystal_size_mid 0.067
_exptl_crystal_size_min 0.025
_refine_diff_density_max 1.503
_refine_diff_density_min -0.808
_refine_diff_density_rms 0.193
_refine_ls_extinction_method none
_refine_ls_goodness_of_fit_ref 1.055
_refine_ls_matrix_type full
_refine_ls_number_parameters 68
_refine_ls_number_reflns 895
_refine_ls_number_restraints 0
_refine_ls_restrained_S_all 1.055
_refine_ls_R_factor_all 0.0553
_refine_ls_R_factor_gt 0.0456
_refine_ls_shift/su_max 0.000
_refine_ls_shift/su_mean 0.000
_refine_ls_structure_factor_coef Fsqd
_refine_ls_weighting_details 'calc w=1/[\s^2^(Fo^2^)+(0.0457P)^2^+14.0090P] where P=(Fo^2^+2Fc^2^)/3'
_refine_ls_weighting_scheme calc
_refine_ls_wR_factor_gt 0.1093
_refine_ls_wR_factor_ref 0.1170
_reflns_number_gt 759
_reflns_number_total 895
_reflns_threshold_expression >2sigma(I)
_cod_data_source_file ic400522z_si_003_2.cif
_cod_data_source_block shelxl
_cod_depositor_comments
;
The following automatic conversions were performed:

data name '_iucr_refine_instruction_details' was replaced with
'_iucr_refine_instructions_details' as specified in the replacement
file 'data/replacement-values/replacement_tags.lst'.

Automatic conversion script
Id: cif_correct_tags 9268 2022-04-12 08:56:07Z antanas 
;
_cod_database_code 4334786

loop_
_symmetry_equiv_pos_as_xyz
'x, y, z'
'-x, y, -z'
'x+1/2, y+1/2, z'
'-x+1/2, y+1/2, -z'
'-x, -y, -z'
'x, -y, z'
'-x+1/2, -y+1/2, -z'
'x+1/2, -y+1/2, z'

loop_
_atom_site_label
_atom_site_type_symbol
_atom_site_fract_x
_atom_site_fract_y
_atom_site_fract_z
_atom_site_U_iso_or_equiv
_atom_site_adp_type
_atom_site_occupancy
_atom_site_symmetry_multiplicity
_atom_site_calc_flag
_atom_site_refinement_flags
Ca1 Ca 0.05438(18) 0.32479(10) 0.26070(9) 0.0168(3) Uani 1 1 d .
Ca2 Ca 0.0887(2) 0.0000 0.20694(13) 0.0156(4) Uani 1 2 d S
Ca3 Ca 0.0000 0.18578(13) 0.5000 0.0091(3) Uani 1 2 d S
Ca4 Ca 0.0000 0.24139(15) 0.0000 0.0153(4) Uani 1 2 d S
Si1 Si 0.3512(3) 0.0000 0.42422(17) 0.0129(4) Uani 1 2 d S
Si2 Si 0.6756(3) 0.0000 0.06823(17) 0.0128(4) Uani 1 2 d S
N1 N 0.2437(7) 0.1459(4) 0.3609(4) 0.0160(9) Uani 1 1 d .
N2 N 0.3015(7) 0.3559(4) 0.1262(4) 0.0153(9) Uani 1 1 d .
N3 N 0.3922(11) 0.0000 0.0847(5) 0.0162(13) Uani 1 2 d S
N4 N 0.3550(11) 0.0000 0.5736(6) 0.0187(14) Uani 1 2 d S

loop_
_atom_site_aniso_label
_atom_site_aniso_U_11
_atom_site_aniso_U_22
_atom_site_aniso_U_33
_atom_site_aniso_U_23
_atom_site_aniso_U_13
_atom_site_aniso_U_12
Ca1 0.0202(6) 0.0107(5) 0.0199(6) 0.0028(4) 0.0047(4) 0.0031(4)
Ca2 0.0176(7) 0.0095(7) 0.0177(7) 0.000 -0.0026(6) 0.000
Ca3 0.0123(7) 0.0068(6) 0.0089(6) 0.000 0.0040(5) 0.000
Ca4 0.0164(7) 0.0113(7) 0.0178(7) 0.000 0.0019(6) 0.000
Si1 0.0151(10) 0.0078(9) 0.0150(10) 0.000 -0.0003(8) 0.000
Si2 0.0154(10) 0.0081(9) 0.0145(10) 0.000 0.0010(8) 0.000
N1 0.018(2) 0.012(2) 0.018(2) 0.0011(17) -0.0004(18) 0.0002(17)
N2 0.021(2) 0.0090(19) 0.015(2) -0.0031(17) 0.0000(18) 0.0004(17)
N3 0.021(3) 0.013(3) 0.015(3) 0.000 0.004(3) 0.000
N4 0.022(3) 0.017(3) 0.017(3) 0.000 0.001(3) 0.000

loop_
_atom_type_symbol
_atom_type_description
_atom_type_scat_dispersion_real
_atom_type_scat_dispersion_imag
_atom_type_scat_source
N N 0.0061 0.0033 'International Tables Vol C Tables 4.2.6.8 and 6.1.1.4'
Si Si 0.0817 0.0704 'International Tables Vol C Tables 4.2.6.8 and 6.1.1.4'
Ca Ca 0.2262 0.3064 'International Tables Vol C Tables 4.2.6.8 and 6.1.1.4'

loop_
_exptl_crystal_face_index_h
_exptl_crystal_face_index_k
_exptl_crystal_face_index_l
_exptl_crystal_face_perp_dist
0.00 0.02 11.87 0.0061
-5.63 -0.05 6.93 0.0370
0.01 -10.00 0.02 0.0303
-0.01 10.00 -0.02 0.0364
-0.62 -0.03 -11.62 0.0167
3.29 0.02 -11.12 0.0232
0.03 9.09 4.94 0.0333
4.01 7.06 2.37 0.0425
6.26 0.07 -2.28 0.0412
3.26 -7.70 -5.40 0.0294
0.31 -9.07 -5.06 0.0279

loop_
_geom_angle_atom_site_label_1
_geom_angle_atom_site_label_2
_geom_angle_atom_site_label_3
_geom_angle
_geom_angle_site_symmetry_1
_geom_angle_site_symmetry_3
N1 Ca1 N2 96.58(16) . .
N1 Ca1 N1 102.23(17) . 8_455
N2 Ca1 N1 161.19(16) . 8_455
N1 Ca1 N4 95.13(16) . 7_556
N2 Ca1 N4 109.46(17) . 7_556
N1 Ca1 N4 69.15(18) 8_455 7_556
N1 Ca1 N2 89.73(15) . 8_455
N2 Ca1 N2 93.53(15) . 8_455
N1 Ca1 N2 86.55(14) 8_455 8_455
N4 Ca1 N2 155.71(18) 7_556 8_455
N1 Ca1 N3 161.13(16) . 3_455
N2 Ca1 N3 67.12(17) . 3_455
N1 Ca1 N3 94.31(17) 8_455 3_455
N4 Ca1 N3 99.24(13) 7_556 3_455
N2 Ca1 N3 82.18(13) 8_455 3_455
N1 Ca1 Si1 109.45(12) . 3_455
N2 Ca1 Si1 136.79(11) . 3_455
N1 Ca1 Si1 34.46(11) 8_455 3_455
N4 Ca1 Si1 36.65(15) 7_556 3_455
N2 Ca1 Si1 119.62(11) 8_455 3_455
N3 Ca1 Si1 89.33(11) 3_455 3_455
N1 Ca1 Si2 130.22(12) . 3_455
N2 Ca1 Si2 33.98(11) . 3_455
N1 Ca1 Si2 127.32(12) 8_455 3_455
N4 Ca1 Si2 97.95(12) 7_556 3_455
N2 Ca1 Si2 96.95(10) 8_455 3_455
N3 Ca1 Si2 35.48(14) 3_455 3_455
Si1 Ca1 Si2 109.46(5) 3_455 3_455
N1 Ca1 Ca4 105.40(12) . .
N2 Ca1 Ca4 50.39(10) . .
N1 Ca1 Ca4 122.70(11) 8_455 .
N4 Ca1 Ca4 152.13(11) 7_556 .
N2 Ca1 Ca4 45.13(9) 8_455 .
N3 Ca1 Ca4 57.21(10) 3_455 .
Si1 Ca1 Ca4 141.90(5) 3_455 .
Si2 Ca1 Ca4 54.35(4) 3_455 .
N1 Ca1 Ca3 49.00(11) . .
N2 Ca1 Ca3 144.01(11) . .
N1 Ca1 Ca3 54.35(11) 8_455 .
N4 Ca1 Ca3 70.08(11) 7_556 .
N2 Ca1 Ca3 96.05(10) 8_455 .
N3 Ca1 Ca3 148.61(13) 3_455 .
Si1 Ca1 Ca3 64.19(4) 3_455 .
Si2 Ca1 Ca3 166.98(5) 3_455 .
Ca4 Ca1 Ca3 137.79(5) . .
N1 Ca1 Ca2 46.92(11) . .
N2 Ca1 Ca2 85.87(11) . .
N1 Ca1 Ca2 106.96(11) 8_455 .
N4 Ca1 Ca2 141.34(11) 7_556 .
N2 Ca1 Ca2 45.00(10) 8_455 .
N3 Ca1 Ca2 119.38(10) 3_455 .
Si1 Ca1 Ca2 136.97(5) 3_455 .
Si2 Ca1 Ca2 112.15(5) 3_455 .
Ca4 Ca1 Ca2 63.64(4) . .
Ca3 Ca1 Ca2 76.93(4) . .
N1 Ca1 Ca2 146.82(12) . 3_455
N2 Ca1 Ca2 115.43(11) . 3_455
N1 Ca1 Ca2 46.03(11) 8_455 3_455
N4 Ca1 Ca2 82.73(13) 7_556 3_455
N2 Ca1 Ca2 80.28(10) 8_455 3_455
N3 Ca1 Ca2 48.32(13) 3_455 3_455
Si1 Ca1 Ca2 52.33(5) 3_455 3_455
Si2 Ca1 Ca2 82.62(5) 3_455 3_455
Ca4 Ca1 Ca2 89.78(4) . 3_455
Ca3 Ca1 Ca2 100.38(4) . 3_455
Ca2 Ca1 Ca2 123.45(5) . 3_455
N2 Ca2 N2 74.3(2) 3_445 8_455
N2 Ca2 N1 97.39(16) 3_445 6
N2 Ca2 N1 148.66(17) 8_455 6
N2 Ca2 N1 148.66(17) 3_445 .
N2 Ca2 N1 97.39(16) 8_455 .
N1 Ca2 N1 73.8(2) 6 .
N2 Ca2 N3 110.16(17) 3_445 .
N2 Ca2 N3 110.16(16) 8_455 .
N1 Ca2 N3 101.09(16) 6 .
N1 Ca2 N3 101.09(17) . .
N2 Ca2 Si2 37.47(11) 3_445 1_455
N2 Ca2 Si2 37.47(11) 8_455 1_455
N1 Ca2 Si2 131.26(12) 6 1_455
N1 Ca2 Si2 131.26(12) . 1_455
N3 Ca2 Si2 110.52(16) . 1_455
N2 Ca2 Si1 131.13(12) 3_445 .
N2 Ca2 Si1 131.13(12) 8_455 .
N1 Ca2 Si1 37.21(11) 6 .
N1 Ca2 Si1 37.21(11) . .
N3 Ca2 Si1 98.74(16) . .
Si2 Ca2 Si1 150.74(9) 1_455 .
N2 Ca2 Ca1 126.94(12) 3_445 .
N2 Ca2 Ca1 54.60(11) 8_455 .
N1 Ca2 Ca1 117.98(12) 6 .
N1 Ca2 Ca1 45.27(11) . .
N3 Ca2 Ca1 100.78(4) . .
Si2 Ca2 Ca1 91.87(3) 1_455 .
Si1 Ca2 Ca1 82.42(3) . .
N2 Ca2 Ca1 54.60(11) 3_445 6
N2 Ca2 Ca1 126.94(12) 8_455 6
N1 Ca2 Ca1 45.27(11) 6 6
N1 Ca2 Ca1 117.98(12) . 6
N3 Ca2 Ca1 100.78(4) . 6
Si2 Ca2 Ca1 91.87(3) 1_455 6
Si1 Ca2 Ca1 82.42(3) . 6
Ca1 Ca2 Ca1 155.25(6) . 6
N2 Ca2 Ca1 164.43(13) 3_445 8
N2 Ca2 Ca1 109.61(11) 8_455 8
N1 Ca2 Ca1 86.56(12) 6 8
N1 Ca2 Ca1 46.86(11) . 8
N3 Ca2 Ca1 54.27(12) . 8
Si2 Ca2 Ca1 142.09(4) 1_455 8
Si1 Ca2 Ca1 58.14(5) . 8
Ca1 Ca2 Ca1 62.38(2) . 8
Ca1 Ca2 Ca1 123.45(5) 6 8
N2 Ca2 Ca1 109.61(11) 3_445 3_545
N2 Ca2 Ca1 164.43(13) 8_455 3_545
N1 Ca2 Ca1 46.86(11) 6 3_545
N1 Ca2 Ca1 86.56(12) . 3_545
N3 Ca2 Ca1 54.27(12) . 3_545
Si2 Ca2 Ca1 142.09(4) 1_455 3_545
Si1 Ca2 Ca1 58.14(5) . 3_545
Ca1 Ca2 Ca1 123.45(5) . 3_545
Ca1 Ca2 Ca1 62.38(2) 6 3_545
Ca1 Ca2 Ca1 62.59(5) 8 3_545
N2 Ca2 Ca4 42.28(11) 3_445 5
N2 Ca2 Ca4 96.14(12) 8_455 5
N1 Ca2 Ca4 97.23(11) 6 5
N1 Ca2 Ca4 165.33(12) . 5
N3 Ca2 Ca4 68.75(10) . 5
Si2 Ca2 Ca4 63.36(4) 1_455 5
Si1 Ca2 Ca4 131.48(3) . 5
Ca1 Ca2 Ca4 144.75(5) . 5
Ca1 Ca2 Ca4 56.47(3) 6 5
Ca1 Ca2 Ca4 122.39(5) 8 5
Ca1 Ca2 Ca4 78.91(3) 3_545 5
N1 Ca3 N1 161.4(2) . 2_556
N1 Ca3 N1 98.53(13) . 7_556
N1 Ca3 N1 92.99(15) 2_556 7_556
N1 Ca3 N1 92.99(15) . 8_455
N1 Ca3 N1 98.53(13) 2_556 8_455
N1 Ca3 N1 103.15(19) 7_556 8_455
N1 Ca3 N4 102.45(17) . 5_556
N1 Ca3 N4 65.12(17) 2_556 5_556
N1 Ca3 N4 158.09(16) 7_556 5_556
N1 Ca3 N4 82.11(13) 8_455 5_556
N1 Ca3 N4 65.12(17) . .
N1 Ca3 N4 102.45(17) 2_556 .
N1 Ca3 N4 82.11(13) 7_556 .
N1 Ca3 N4 158.09(16) 8_455 .
N4 Ca3 N4 101.03(17) 5_556 .
N1 Ca3 Si1 129.92(12) . 5_556
N1 Ca3 Si1 33.53(11) 2_556 5_556
N1 Ca3 Si1 124.38(10) 7_556 5_556
N1 Ca3 Si1 100.05(10) 8_455 5_556
N4 Ca3 Si1 34.23(14) 5_556 5_556
N4 Ca3 Si1 94.04(11) . 5_556
N1 Ca3 Si1 33.53(11) . .
N1 Ca3 Si1 129.92(12) 2_556 .
N1 Ca3 Si1 100.05(10) 7_556 .
N1 Ca3 Si1 124.38(10) 8_455 .
N4 Ca3 Si1 94.04(11) 5_556 .
N4 Ca3 Si1 34.23(14) . .
Si1 Ca3 Si1 107.03(6) 5_556 .
N1 Ca3 Ca1 146.01(11) . 2_556
N1 Ca3 Ca1 46.25(11) 2_556 2_556
N1 Ca3 Ca1 47.69(10) 7_556 2_556
N1 Ca3 Ca1 98.22(10) 8_455 2_556
N4 Ca3 Ca1 110.80(13) 5_556 2_556
N4 Ca3 Ca1 100.80(13) . 2_556
Si1 Ca3 Ca1 79.52(4) 5_556 2_556
Si1 Ca3 Ca1 133.56(4) . 2_556
N1 Ca3 Ca1 46.25(10) . .
N1 Ca3 Ca1 146.01(11) 2_556 .
N1 Ca3 Ca1 98.22(10) 7_556 .
N1 Ca3 Ca1 47.69(10) 8_455 .
N4 Ca3 Ca1 100.80(13) 5_556 .
N4 Ca3 Ca1 110.80(13) . .
Si1 Ca3 Ca1 133.56(4) 5_556 .
Si1 Ca3 Ca1 79.52(4) . .
Ca1 Ca3 Ca1 129.50(6) 2_556 .
N1 Ca3 Si1 99.18(11) . 7_556
N1 Ca3 Si1 98.17(11) 2_556 7_556
N1 Ca3 Si1 30.82(10) 7_556 7_556
N1 Ca3 Si1 72.34(11) 8_455 7_556
N4 Ca3 Si1 147.18(10) 5_556 7_556
N4 Ca3 Si1 110.41(9) . 7_556
Si1 Ca3 Si1 130.88(6) 5_556 7_556
Si1 Ca3 Si1 117.23(2) . 7_556
Ca1 Ca3 Si1 55.00(4) 2_556 7_556
Ca1 Ca3 Si1 77.06(5) . 7_556
N1 Ca3 Si1 98.17(11) . 3_455
N1 Ca3 Si1 99.18(11) 2_556 3_455
N1 Ca3 Si1 72.34(10) 7_556 3_455
N1 Ca3 Si1 30.82(10) 8_455 3_455
N4 Ca3 Si1 110.41(9) 5_556 3_455
N4 Ca3 Si1 147.18(10) . 3_455
Si1 Ca3 Si1 117.23(2) 5_556 3_455
Si1 Ca3 Si1 130.87(6) . 3_455
Ca1 Ca3 Si1 77.06(5) 2_556 3_455
Ca1 Ca3 Si1 55.00(4) . 3_455
Si1 Ca3 Si1 41.56(7) 7_556 3_455
N2 Ca4 N2 130.5(2) 7 8_455
N2 Ca4 N2 98.98(13) 7 .
N2 Ca4 N2 103.18(18) 8_455 .
N2 Ca4 N2 103.18(18) 7 2
N2 Ca4 N2 98.98(13) 8_455 2
N2 Ca4 N2 125.4(2) . 2
N2 Ca4 Si2 110.01(12) 7 3_455
N2 Ca4 Si2 114.27(12) 8_455 3_455
N2 Ca4 Si2 36.76(11) . 3_455
N2 Ca4 Si2 88.68(11) 2 3_455
N2 Ca4 Si2 114.27(12) 7 7
N2 Ca4 Si2 110.01(12) 8_455 7
N2 Ca4 Si2 88.68(11) . 7
N2 Ca4 Si2 36.76(11) 2 7
Si2 Ca4 Si2 51.97(8) 3_455 7
N2 Ca4 N3 141.48(16) 7 3_455
N2 Ca4 N3 88.01(16) 8_455 3_455
N2 Ca4 N3 64.79(17) . 3_455
N2 Ca4 N3 66.91(17) 2 3_455
Si2 Ca4 N3 36.68(13) 3_455 3_455
Si2 Ca4 N3 36.68(13) 7 3_455
N2 Ca4 N3 88.01(16) 7 7
N2 Ca4 N3 141.48(16) 8_455 7
N2 Ca4 N3 66.91(17) . 7
N2 Ca4 N3 64.79(17) 2 7
Si2 Ca4 N3 36.68(13) 3_455 7
Si2 Ca4 N3 36.68(13) 7 7
N3 Ca4 N3 53.7(2) 3_455 7
N2 Ca4 Ca4 51.94(11) 7 7
N2 Ca4 Ca4 131.50(12) 8_455 7
N2 Ca4 Ca4 47.04(10) . 7
N2 Ca4 Ca4 129.13(11) 2 7
Si2 Ca4 Ca4 67.36(6) 3_455 7
Si2 Ca4 Ca4 106.63(7) 7 7
N3 Ca4 Ca4 103.90(14) 3_455 7
N3 Ca4 Ca4 70.23(13) 7 7
N2 Ca4 Ca4 131.50(12) 7 7_455
N2 Ca4 Ca4 51.94(11) 8_455 7_455
N2 Ca4 Ca4 129.13(11) . 7_455
N2 Ca4 Ca4 47.04(10) 2 7_455
Si2 Ca4 Ca4 106.63(7) 3_455 7_455
Si2 Ca4 Ca4 67.36(6) 7 7_455
N3 Ca4 Ca4 70.23(13) 3_455 7_455
N3 Ca4 Ca4 103.90(14) 7 7_455
Ca4 Ca4 Ca4 173.70(11) 7 7_455
N2 Ca4 Ca1 139.70(11) 7 .
N2 Ca4 Ca1 57.01(11) 8_455 .
N2 Ca4 Ca1 48.54(10) . .
N2 Ca4 Ca1 115.06(11) 2 .
Si2 Ca4 Ca1 60.82(5) 3_455 .
Si2 Ca4 Ca1 91.12(5) 7 .
N3 Ca4 Ca1 54.46(12) 3_455 .
N3 Ca4 Ca1 96.71(12) 7 .
Ca4 Ca4 Ca1 92.14(2) 7 .
Ca4 Ca4 Ca1 86.22(2) 7_455 .
N2 Ca4 Ca1 57.01(11) 7 2
N2 Ca4 Ca1 139.70(11) 8_455 2
N2 Ca4 Ca1 115.06(11) . 2
N2 Ca4 Ca1 48.54(10) 2 2
Si2 Ca4 Ca1 91.12(5) 3_455 2
Si2 Ca4 Ca1 60.82(5) 7 2
N3 Ca4 Ca1 96.71(12) 3_455 2
N3 Ca4 Ca1 54.46(12) 7 2
Ca4 Ca4 Ca1 86.22(2) 7 2
Ca4 Ca4 Ca1 92.14(2) 7_455 2
Ca1 Ca4 Ca1 149.83(6) . 2
N1 Si1 N1 114.9(3) . 6
N1 Si1 N4 112.42(19) . .
N1 Si1 N4 112.43(19) 6 .
N1 Si1 N4 108.91(19) . 5_656
N1 Si1 N4 108.91(19) 6 5_656
N4 Si1 N4 97.7(3) . 5_656
N1 Si1 Si1 122.40(16) . 5_656
N1 Si1 Si1 122.40(16) 6 5_656
N4 Si1 Si1 49.7(2) . 5_656
N4 Si1 Si1 48.0(2) 5_656 5_656
N1 Si1 Ca2 58.12(16) . .
N1 Si1 Ca2 58.12(16) 6 .
N4 Si1 Ca2 146.1(2) . .
N4 Si1 Ca2 116.2(2) 5_656 .
Si1 Si1 Ca2 164.25(14) 5_656 .
N1 Si1 Ca1 111.94(17) . 3_545
N1 Si1 Ca1 53.66(16) 6 3_545
N4 Si1 Ca1 134.75(14) . 3_545
N4 Si1 Ca1 59.29(16) 5_656 3_545
Si1 Si1 Ca1 97.78(10) 5_656 3_545
Ca2 Si1 Ca1 69.53(5) . 3_545
N1 Si1 Ca1 53.66(16) . 8
N1 Si1 Ca1 111.94(17) 6 8
N4 Si1 Ca1 134.75(14) . 8
N4 Si1 Ca1 59.29(16) 5_656 8
Si1 Si1 Ca1 97.78(10) 5_656 8
Ca2 Si1 Ca1 69.53(5) . 8
Ca1 Si1 Ca1 69.92(6) 3_545 8
N1 Si1 Ca3 112.78(17) . 5_556
N1 Si1 Ca3 52.01(16) 6 5_556
N4 Si1 Ca3 66.67(17) . 5_556
N4 Si1 Ca3 138.31(10) 5_656 5_556
Si1 Si1 Ca3 106.11(9) 5_656 5_556
Ca2 Si1 Ca3 86.43(5) . 5_556
Ca1 Si1 Ca3 103.39(3) 3_545 5_556
Ca1 Si1 Ca3 155.94(8) 8 5_556
N1 Si1 Ca3 52.01(16) . .
N1 Si1 Ca3 112.78(17) 6 .
N4 Si1 Ca3 66.67(17) . .
N4 Si1 Ca3 138.30(11) 5_656 .
Si1 Si1 Ca3 106.11(9) 5_656 .
Ca2 Si1 Ca3 86.43(5) . .
Ca1 Si1 Ca3 155.94(8) 3_545 .
Ca1 Si1 Ca3 103.39(3) 8 .
Ca3 Si1 Ca3 72.97(6) 5_556 .
N1 Si1 Ca3 53.26(15) . 7_556
N1 Si1 Ca3 168.05(17) 6 7_556
N4 Si1 Ca3 76.73(7) . 7_556
N4 Si1 Ca3 76.28(7) 5_656 7_556
Si1 Si1 Ca3 69.22(3) 5_656 7_556
Ca2 Si1 Ca3 109.96(3) . 7_556
Ca1 Si1 Ca3 125.72(6) 3_545 7_556
Ca1 Si1 Ca3 60.81(3) 8 7_556
Ca3 Si1 Ca3 130.87(6) 5_556 7_556
Ca3 Si1 Ca3 62.77(2) . 7_556
N1 Si1 Ca3 168.05(17) . 3_545
N1 Si1 Ca3 53.26(15) 6 3_545
N4 Si1 Ca3 76.73(7) . 3_545
N4 Si1 Ca3 76.28(7) 5_656 3_545
Si1 Si1 Ca3 69.22(3) 5_656 3_545
Ca2 Si1 Ca3 109.96(3) . 3_545
Ca1 Si1 Ca3 60.81(3) 3_545 3_545
Ca1 Si1 Ca3 125.72(6) 8 3_545
Ca3 Si1 Ca3 62.77(2) 5_556 3_545
Ca3 Si1 Ca3 130.87(6) . 3_545
Ca3 Si1 Ca3 138.44(7) 7_556 3_545
N2 Si2 N2 112.5(3) 8 3_545
N2 Si2 N3 114.99(18) 8 5_655
N2 Si2 N3 114.99(18) 3_545 5_655
N2 Si2 N3 110.17(19) 8 .
N2 Si2 N3 110.17(19) 3_545 .
N3 Si2 N3 92.2(3) 5_655 .
N2 Si2 Si2 123.58(15) 8 5_655
N2 Si2 Si2 123.58(15) 3_545 5_655
N3 Si2 Si2 46.1(2) 5_655 5_655
N3 Si2 Si2 46.1(2) . 5_655
N2 Si2 Ca2 56.84(16) 8 1_655
N2 Si2 Ca2 56.84(16) 3_545 1_655
N3 Si2 Ca2 129.4(2) 5_655 1_655
N3 Si2 Ca2 138.5(2) . 1_655
Si2 Si2 Ca2 175.46(14) 5_655 1_655
N2 Si2 Ca4 171.76(17) 8 3_545
N2 Si2 Ca4 59.67(15) 3_545 3_545
N3 Si2 Ca4 72.31(8) 5_655 3_545
N3 Si2 Ca4 72.31(8) . 3_545
Si2 Si2 Ca4 64.01(4) 5_655 3_545
Ca2 Si2 Ca4 115.90(4) 1_655 3_545
N2 Si2 Ca4 59.67(15) 8 7
N2 Si2 Ca4 171.76(17) 3_545 7
N3 Si2 Ca4 72.31(8) 5_655 7
N3 Si2 Ca4 72.31(8) . 7
Si2 Si2 Ca4 64.01(4) 5_655 7
Ca2 Si2 Ca4 115.90(4) 1_655 7
Ca4 Si2 Ca4 128.03(8) 3_545 7
N2 Si2 Ca1 51.63(15) 8 8
N2 Si2 Ca1 108.77(17) 3_545 8
N3 Si2 Ca1 135.26(14) 5_655 8
N3 Si2 Ca1 63.66(16) . 8
Si2 Si2 Ca1 101.08(9) 5_655 8
Ca2 Si2 Ca1 82.64(6) 1_655 8
Ca4 Si2 Ca1 126.42(7) 3_545 8
Ca4 Si2 Ca1 64.83(3) 7 8
N2 Si2 Ca1 108.77(17) 8 3_545
N2 Si2 Ca1 51.63(15) 3_545 3_545
N3 Si2 Ca1 135.26(14) 5_655 3_545
N3 Si2 Ca1 63.66(16) . 3_545
Si2 Si2 Ca1 101.08(9) 5_655 3_545
Ca2 Si2 Ca1 82.64(6) 1_655 3_545
Ca4 Si2 Ca1 64.83(3) 3_545 3_545
Ca4 Si2 Ca1 126.42(7) 7 3_545
Ca1 Si2 Ca1 69.06(6) 8 3_545
N2 Si2 Ca4 40.78(15) 8 1_655
N2 Si2 Ca4 116.38(17) 3_545 1_655
N3 Si2 Ca4 78.70(15) 5_655 1_655
N3 Si2 Ca4 132.05(6) . 1_655
Si2 Si2 Ca4 109.97(7) 5_655 1_655
Ca2 Si2 Ca4 67.17(4) 1_655 1_655
Ca4 Si2 Ca4 143.05(7) 3_545 1_655
Ca4 Si2 Ca4 60.006(18) 7 1_655
Ca1 Si2 Ca4 90.36(3) 8 1_655
Ca1 Si2 Ca4 145.63(7) 3_545 1_655
N2 Si2 Ca4 116.38(17) 8 5_655
N2 Si2 Ca4 40.78(15) 3_545 5_655
N3 Si2 Ca4 78.70(15) 5_655 5_655
N3 Si2 Ca4 132.05(6) . 5_655
Si2 Si2 Ca4 109.97(7) 5_655 5_655
Ca2 Si2 Ca4 67.17(4) 1_655 5_655
Ca4 Si2 Ca4 60.006(18) 3_545 5_655
Ca4 Si2 Ca4 143.05(7) 7 5_655
Ca1 Si2 Ca4 145.63(7) 8 5_655
Ca1 Si2 Ca4 90.36(3) 3_545 5_655
Ca4 Si2 Ca4 92.54(6) 1_655 5_655
Si1 N1 Ca1 171.4(3) . .
Si1 N1 Ca2 84.67(18) . .
Ca1 N1 Ca2 87.80(15) . .
Si1 N1 Ca1 91.9(2) . 8
Ca1 N1 Ca1 91.84(16) . 8
Ca2 N1 Ca1 87.11(15) . 8
Si1 N1 Ca3 94.5(2) . .
Ca1 N1 Ca3 84.75(15) . .
Ca2 N1 Ca3 113.39(18) . .
Ca1 N1 Ca3 159.0(2) 8 .
Si1 N1 Ca3 95.93(19) . 7_556
Ca1 N1 Ca3 92.41(15) . 7_556
Ca2 N1 Ca3 165.1(2) . 7_556
Ca1 N1 Ca3 77.96(13) 8 7_556
Ca3 N1 Ca3 81.47(13) . 7_556
Si2 N2 Ca4 110.1(2) 3_455 7
Si2 N2 Ca2 85.70(18) 3_455 3
Ca4 N2 Ca2 94.05(17) 7 3
Si2 N2 Ca1 94.4(2) 3_455 .
Ca4 N2 Ca1 147.7(2) 7 .
Ca2 N2 Ca1 109.03(17) 3 .
Si2 N2 Ca4 83.57(18) 3_455 .
Ca4 N2 Ca4 81.02(13) 7 .
Ca2 N2 Ca4 165.8(2) 3 .
Ca1 N2 Ca4 81.07(14) . .
Si2 N2 Ca1 164.5(2) 3_455 8
Ca4 N2 Ca1 77.86(13) 7 8
Ca2 N2 Ca1 80.40(13) 3 8
Ca1 N2 Ca1 83.86(14) . 8
Ca4 N2 Ca1 111.21(16) . 8
Si2 N3 Si2 87.8(3) 5_655 .
Si2 N3 Ca2 120.1(3) 5_655 .
Si2 N3 Ca2 152.1(3) . .
Si2 N3 Ca1 139.31(12) 5_655 8
Si2 N3 Ca1 80.9(2) . 8
Ca2 N3 Ca1 77.41(16) . 8
Si2 N3 Ca1 139.31(12) 5_655 3_545
Si2 N3 Ca1 80.9(2) . 3_545
Ca2 N3 Ca1 77.41(16) . 3_545
Ca1 N3 Ca1 77.29(17) 8 3_545
Si2 N3 Ca4 71.02(13) 5_655 3_545
Si2 N3 Ca4 71.02(13) . 3_545
Ca2 N3 Ca4 115.73(12) . 3_545
Ca1 N3 Ca4 138.2(2) 8 3_545
Ca1 N3 Ca4 68.33(6) 3_545 3_545
Si2 N3 Ca4 71.02(13) 5_655 7
Si2 N3 Ca4 71.02(13) . 7
Ca2 N3 Ca4 115.73(12) . 7
Ca1 N3 Ca4 68.33(6) 8 7
Ca1 N3 Ca4 138.2(2) 3_545 7
Ca4 N3 Ca4 126.3(2) 3_545 7
Si1 N4 Si1 82.3(3) . 5_656
Si1 N4 Ca1 136.12(14) . 7_556
Si1 N4 Ca1 84.1(2) 5_656 7_556
Si1 N4 Ca1 136.12(14) . 4_546
Si1 N4 Ca1 84.1(2) 5_656 4_546
Ca1 N4 Ca1 83.0(2) 7_556 4_546
Si1 N4 Ca3 79.1(2) . 5_556
Si1 N4 Ca3 135.72(16) 5_656 5_556
Ca1 N4 Ca3 135.2(3) 7_556 5_556
Ca1 N4 Ca3 82.32(10) 4_546 5_556
Si1 N4 Ca3 79.1(2) . .
Si1 N4 Ca3 135.72(16) 5_656 .
Ca1 N4 Ca3 82.32(10) 7_556 .
Ca1 N4 Ca3 135.2(3) 4_546 .
Ca3 N4 Ca3 78.97(17) 5_556 .

loop_
_geom_bond_atom_site_label_1
_geom_bond_atom_site_label_2
_geom_bond_distance
_geom_bond_site_symmetry_2
Ca1 N1 2.368(5) .
Ca1 N2 2.435(5) .
Ca1 N1 2.469(5) 8_455
Ca1 N4 2.648(5) 7_556
Ca1 N2 2.754(5) 8_455
Ca1 N3 2.811(5) 3_455
Ca1 Si1 3.063(2) 3_455
Ca1 Si2 3.096(2) 3_455
Ca1 Ca4 3.2097(12) .
Ca1 Ca3 3.2647(12) .
Ca1 Ca2 3.3310(11) .
Ca1 Ca2 3.3789(17) 3_455
Ca2 N2 2.389(5) 3_445
Ca2 N2 2.389(5) 8_455
Ca2 N1 2.435(5) 6
Ca2 N1 2.435(5) .
Ca2 N3 2.586(7) .
Ca2 Si2 2.845(3) 1_455
Ca2 Si1 2.855(3) .
Ca2 Ca1 3.3310(11) 6
Ca2 Ca1 3.3788(17) 8
Ca2 Ca1 3.3788(17) 3_545
Ca2 Ca4 3.4504(15) 5
Ca3 N1 2.474(5) .
Ca3 N1 2.474(5) 2_556
Ca3 N1 2.712(5) 7_556
Ca3 N1 2.712(5) 8_455
Ca3 N4 2.927(5) 5_556
Ca3 N4 2.927(5) .
Ca3 Si1 3.1296(18) 5_556
Ca3 Si1 3.1297(18) .
Ca3 Ca1 3.2647(12) 2_556
Ca3 Si1 3.3667(14) 7_556
Ca3 Si1 3.3667(14) 3_455
Ca4 N2 2.327(4) 7
Ca4 N2 2.327(4) 8_455
Ca4 N2 2.503(4) .
Ca4 N2 2.503(4) 2
Ca4 Si2 2.8820(16) 3_455
Ca4 Si2 2.8820(16) 7
Ca4 N3 2.904(3) 3_455
Ca4 N3 2.904(3) 7
Ca4 Ca4 3.1403(3) 7
Ca4 Ca4 3.1403(3) 7_455
Ca4 Ca1 3.2098(12) 2
Si1 N1 1.734(5) .
Si1 N1 1.734(5) 6
Si1 N4 1.793(7) .
Si1 N4 1.838(7) 5_656
Si1 Si1 2.389(4) 5_656
Si1 Ca1 3.063(2) 3_545
Si1 Ca1 3.063(2) 8
Si1 Ca3 3.1296(18) 5_556
Si1 Ca3 3.3667(14) 7_556
Si1 Ca3 3.3667(14) 3_545
Si2 N2 1.736(5) 8
Si2 N2 1.736(5) 3_545
Si2 N3 1.820(7) 5_655
Si2 N3 1.820(7) .
Si2 Si2 2.525(4) 5_655
Si2 Ca2 2.845(3) 1_655
Si2 Ca4 2.8820(16) 3_545
Si2 Ca4 2.8820(16) 7
Si2 Ca1 3.096(2) 8
Si2 Ca1 3.096(2) 3_545
Si2 Ca4 3.3464(18) 1_655
Si2 Ca4 3.3464(18) 5_655
N1 Ca1 2.469(5) 8
N1 Ca3 2.712(5) 7_556
N2 Si2 1.736(5) 3_455
N2 Ca4 2.327(4) 7
N2 Ca2 2.389(5) 3
N2 Ca1 2.754(5) 8
N3 Si2 1.820(7) 5_655
N3 Ca1 2.811(5) 8
N3 Ca1 2.811(5) 3_545
N3 Ca4 2.904(3) 3_545
N3 Ca4 2.904(3) 7
N4 Si1 1.838(7) 5_656
N4 Ca1 2.648(5) 7_556
N4 Ca1 2.648(5) 4_546
N4 Ca3 2.927(5) 5_556
